data_2022101
loop_
_publ_author_name
'Twar\'og, Kamil'
'Ho\/ly\'nska, Ma\/lgorzata'
'Kochel, Andrzej'

_publ_section_title
;
 A new photoluminescent coordination polymer constructed with an N-donor
 ligand having extended coordination capabilities derived from quinoline
 and pyridine
;
_journal_coeditor_code EF3006
_journal_issue 5
_journal_name_full 'Acta Crystallographica Section C'
_journal_page_first 500
_journal_page_last 506
_journal_paper_doi 10.1107/S2053229620004593
_journal_volume 76
_journal_year 2020
_chemical_formula_iupac '[Cu (C15 H9 N2 O2)2 (H2 O)2], 2 H2 O'
_chemical_formula_moiety 'C30 H22 Cu N4 O6, 2(H2 O1)'
_chemical_formula_sum 'C30 H26 Cu N4 O8'
_chemical_formula_weight 634.09
_chemical_name_systematic
<i>catena</i>-Poly[[diaquacopper(II)]-bis[\m-2-(pyridin-4-yl)quinoline-4-carboxylato]-\k^2^<i>N</i>^2^,<i>O</i>;\k^2^<i>O</i>,<i>N</i>]
_space_group_crystal_system triclinic
_space_group_IT_number 2
_space_group_name_Hall '-P 1'
_space_group_name_H-M_alt 'P -1'
_atom_sites_solution_hydrogens mixed
_audit_creation_method SHELXL-2016/6
_cell_angle_alpha 70.58(2)
_cell_angle_beta 79.61(3)
_cell_angle_gamma 75.26(3)
_cell_formula_units_Z 1
_cell_length_a 8.647(3)
_cell_length_b 8.819(3)
_cell_length_c 10.125(2)
_cell_measurement_reflns_used 3141
_cell_measurement_temperature 100(2)
_cell_measurement_theta_max 25.500
_cell_measurement_theta_min 2.145
_cell_volume 700.3(4)
_computing_cell_refinement
;
CrysAlis PRO (Rigaku OD, 2017)
;
_computing_data_collection
;
CrysAlis PRO (Rigaku OD, 2017)
;
_computing_data_reduction
;
CrysAlis PRO (Rigaku OD, 2017)
;
_computing_publication_material
;
SHELXTL (Sheldrick, 2008)
;
_computing_structure_refinement
;
SHELXL2016 (Sheldrick, 2015)
;
_computing_structure_solution
;
SHELTL (Sheldrick, 2008)
;
_diffrn_ambient_temperature 100(2)
_diffrn_measured_fraction_theta_full 1.000
_diffrn_measured_fraction_theta_max 0.862
_diffrn_measurement_device_type 'Oxford Diffraction Xcalibur Ruby'
_diffrn_measurement_method CCD
_diffrn_radiation_type MoK\a
_diffrn_radiation_wavelength 0.71073
_diffrn_reflns_av_R_equivalents 0.0312
_diffrn_reflns_av_unetI/netI 0.0852
_diffrn_reflns_limit_h_max 11
_diffrn_reflns_limit_h_min -10
_diffrn_reflns_limit_k_max 10
_diffrn_reflns_limit_k_min -11
_diffrn_reflns_limit_l_max 11
_diffrn_reflns_limit_l_min -13
_diffrn_reflns_number 4791
_diffrn_reflns_theta_full 25.500
_diffrn_reflns_theta_max 28.764
_diffrn_reflns_theta_min 2.145
_exptl_absorpt_coefficient_mu 0.840
_exptl_absorpt_correction_T_max 0.940
_exptl_absorpt_correction_T_min 0.867
_exptl_absorpt_correction_type analytical
_exptl_absorpt_process_details
;
(CrysAlis PRO; Rigaku OD, 2017)
;
_exptl_crystal_colour blue/green
_exptl_crystal_density_diffrn 1.503
_exptl_crystal_description block
_exptl_crystal_F_000 327
_exptl_crystal_size_max 0.200
_exptl_crystal_size_mid 0.180
_exptl_crystal_size_min 0.150
_refine_diff_density_max 0.918
_refine_diff_density_min -0.360
_refine_ls_extinction_method none
_refine_ls_goodness_of_fit_ref 0.997
_refine_ls_hydrogen_treatment constr
_refine_ls_matrix_type full
_refine_ls_number_parameters 196
_refine_ls_number_reflns 3141
_refine_ls_number_restraints 0
_refine_ls_restrained_S_all 0.997
_refine_ls_R_factor_all 0.0793
_refine_ls_R_factor_gt 0.0533
_refine_ls_shift/su_max 0.000
_refine_ls_shift/su_mean 0.000
_refine_ls_structure_factor_coef Fsqd
_refine_ls_weighting_details 'w=1/[\s^2^(Fo^2^)+(0.0448P)^2^] where P=(Fo^2^+2Fc^2^)/3'
_refine_ls_weighting_scheme calc
_refine_ls_wR_factor_gt 0.0984
_refine_ls_wR_factor_ref 0.1078
_reflns_number_gt 2397
_reflns_number_total 3141
_reflns_threshold_expression 'I > 2\s(I)'
_cod_data_source_file ef3006sup1.cif
_cod_data_source_block blue26ok
_cod_database_code 2022101
_shelx_space_group_comment
;
The symmetry employed for this shelxl refinement is uniquely defined
by the following loop, which should always be used as a source of
symmetry information in preference to the above space-group names.
They are only intended as comments.
;
_shelx_estimated_absorpt_t_min 0.850
_shelx_estimated_absorpt_t_max 0.884

loop_
_space_group_symop_operation_xyz
'x, y, z'
'-x, -y, -z'

loop_
_atom_site_type_symbol
_atom_site_label
_atom_site_fract_x
_atom_site_fract_y
_atom_site_fract_z
_atom_site_U_iso_or_equiv
_atom_site_adp_type
_atom_site_calc_flag
_atom_site_occupancy
_atom_site_disorder_assembly
_atom_site_disorder_group
Cu Cu1 0.500000 1.000000 0.000000 0.01642(17) Uani d 1 . .
O O1 0.3010(2) 0.9513(2) 0.1250(2) 0.0181(5) Uani d 1 . .
O O2 0.2854(3) 0.7167(3) 0.0924(2) 0.0321(6) Uani d 1 . .
O O1W 0.2261(3) 0.4049(2) 0.1788(2) 0.0315(6) Uani d 1 . .
H H1WA 0.237114 0.501935 0.166367 0.047 Uiso d 1 . .
H H1WB 0.153431 0.389267 0.247677 0.047 Uiso d 1 . .
O O2W 0.5056(2) 0.8188(2) -0.1296(2) 0.0231(5) Uani d 1 . .
H H2WA 0.444246 0.766755 -0.064635 0.035 Uiso d 1 . .
H H2WB 0.585136 0.749325 -0.152145 0.035 Uiso d 1 . .
N N1 0.0033(3) 0.6870(3) 0.5775(2) 0.0160(5) Uani d 1 . .
N N2 0.3666(3) 0.1778(3) 0.8565(2) 0.0168(5) Uani d 1 . .
C C1 0.1575(3) 0.7750(3) 0.3026(3) 0.0155(6) Uani d 1 . .
C C2 0.0135(3) 0.8792(3) 0.3388(3) 0.0154(6) Uani d 1 . .
C C3 -0.0599(3) 1.0275(3) 0.2441(3) 0.0193(7) Uani d 1 . .
H H3 -0.012569 1.061998 0.149708 0.023 Uiso calc 1 . .
C C4 -0.1986(4) 1.1217(4) 0.2876(3) 0.0223(7) Uani d 1 . .
H H4 -0.247212 1.221336 0.223372 0.027 Uiso calc 1 . .
C C5 -0.2697(4) 1.0718(4) 0.4268(3) 0.0218(7) Uani d 1 . .
H H5 -0.366016 1.138649 0.455546 0.026 Uiso calc 1 . .
C C6 -0.2034(3) 0.9299(3) 0.5214(3) 0.0185(6) Uani d 1 . .
H H6 -0.253362 0.898440 0.615121 0.022 Uiso calc 1 . .
C C7 -0.0592(3) 0.8285(3) 0.4800(3) 0.0155(6) Uani d 1 . .
C C8 0.1395(3) 0.5940(3) 0.5397(3) 0.0158(6) Uani d 1 . .
C C9 0.2181(3) 0.6343(3) 0.4019(3) 0.0175(6) Uani d 1 . .
H H9 0.313843 0.562980 0.378152 0.021 Uiso calc 1 . .
C C10 0.2543(3) 0.8177(4) 0.1587(3) 0.0183(7) Uani d 1 . .
C C11 0.2129(3) 0.4456(3) 0.6501(3) 0.0164(6) Uani d 1 . .
C C12 0.3270(3) 0.3172(3) 0.6151(3) 0.0181(6) Uani d 1 . .
H H12 0.354292 0.319308 0.519398 0.022 Uiso calc 1 . .
C C13 0.3997(3) 0.1878(3) 0.7199(3) 0.0179(6) Uani d 1 . .
H H13 0.476818 0.101558 0.694121 0.022 Uiso calc 1 . .
C C14 0.2525(3) 0.2975(3) 0.8913(3) 0.0193(7) Uani d 1 . .
H H14 0.224036 0.289304 0.988125 0.023 Uiso calc 1 . .
C C15 0.1750(3) 0.4312(3) 0.7933(3) 0.0188(6) Uani d 1 . .
H H15 0.095966 0.513638 0.822671 0.023 Uiso calc 1 . .

loop_
_atom_site_aniso_label
_atom_site_aniso_U_11
_atom_site_aniso_U_22
_atom_site_aniso_U_33
_atom_site_aniso_U_12
_atom_site_aniso_U_13
_atom_site_aniso_U_23
Cu1 0.0165(3) 0.0143(3) 0.0107(3) -0.0012(2) 0.0006(2) 0.0037(2)
O1 0.0182(11) 0.0133(10) 0.0171(10) -0.0033(9) 0.0018(8) 0.0009(8)
O2 0.0469(15) 0.0266(12) 0.0241(12) -0.0176(11) 0.0144(11) -0.0112(11)
O1W 0.0348(14) 0.0218(12) 0.0305(13) -0.0074(10) 0.0149(11) -0.0069(10)
O2W 0.0216(11) 0.0222(11) 0.0195(11) -0.0042(9) 0.0032(9) -0.0015(9)
N1 0.0161(13) 0.0146(12) 0.0135(12) -0.0017(10) -0.0018(10) -0.0006(10)
N2 0.0165(13) 0.0162(12) 0.0123(12) -0.0013(10) 0.0012(10) -0.0005(10)
C1 0.0174(15) 0.0165(15) 0.0116(14) -0.0049(12) -0.0016(12) -0.0020(12)
C2 0.0155(15) 0.0146(14) 0.0145(14) -0.0047(12) -0.0016(12) -0.0011(12)
C3 0.0210(16) 0.0187(15) 0.0146(14) -0.0031(13) -0.0034(13) -0.0004(12)
C4 0.0230(17) 0.0168(15) 0.0242(16) -0.0011(13) -0.0091(14) -0.0012(13)
C5 0.0172(16) 0.0198(16) 0.0267(17) 0.0006(13) -0.0028(13) -0.0080(14)
C6 0.0174(15) 0.0184(15) 0.0171(15) -0.0030(12) 0.0010(12) -0.0042(12)
C7 0.0165(15) 0.0139(14) 0.0145(14) -0.0020(12) -0.0014(12) -0.0032(12)
C8 0.0189(15) 0.0145(14) 0.0119(14) -0.0064(12) 0.0000(12) 0.0002(12)
C9 0.0179(15) 0.0153(15) 0.0152(14) -0.0001(12) -0.0004(12) -0.0025(12)
C10 0.0164(15) 0.0184(16) 0.0142(14) 0.0002(12) -0.0025(12) 0.0003(12)
C11 0.0181(15) 0.0163(15) 0.0130(14) -0.0049(12) -0.0038(12) -0.0001(12)
C12 0.0213(16) 0.0185(15) 0.0107(14) -0.0026(13) 0.0009(12) -0.0022(12)
C13 0.0198(16) 0.0161(15) 0.0138(14) -0.0012(12) 0.0006(12) -0.0025(12)
C14 0.0222(16) 0.0197(15) 0.0118(14) -0.0028(13) 0.0009(13) -0.0020(12)
C15 0.0195(16) 0.0176(15) 0.0145(14) 0.0004(12) 0.0005(12) -0.0027(12)

loop_
_atom_type_symbol
_atom_type_description
_atom_type_scat_dispersion_real
_atom_type_scat_dispersion_imag
_atom_type_scat_source
C C 0.0033 0.0016 'International Tables Vol C Tables 4.2.6.8 and 6.1.1.4'
H H 0.0000 0.0000 'International Tables Vol C Tables 4.2.6.8 and 6.1.1.4'
Cu Cu 0.3201 1.2651 'International Tables Vol C Tables 4.2.6.8 and 6.1.1.4'
N N 0.0061 0.0033 'International Tables Vol C Tables 4.2.6.8 and 6.1.1.4'
O O 0.0106 0.0060 'International Tables Vol C Tables 4.2.6.8 and 6.1.1.4'

loop_
_geom_angle_atom_site_label_1
_geom_angle_atom_site_label_2
_geom_angle_atom_site_label_3
_geom_angle_site_symmetry_1
_geom_angle_site_symmetry_3
_geom_angle
_geom_angle_publ_flag
O1 Cu1 O1 . 2_675 180.0 ?
O1 Cu1 N2 . 2_666 89.53(9) ?
O1 Cu1 N2 2_675 2_666 90.47(9) ?
O1 Cu1 N2 . 1_564 90.47(9) ?
O1 Cu1 N2 2_675 1_564 89.53(9) ?
N2 Cu1 N2 2_666 1_564 180.0 ?
O1 Cu1 O2W . . 95.24(8) ?
O1 Cu1 O2W 2_675 . 84.76(8) ?
N2 Cu1 O2W 2_666 . 92.18(9) ?
N2 Cu1 O2W 1_564 . 87.82(9) ?
O1 Cu1 O2W . 2_675 84.76(8) ?
O1 Cu1 O2W 2_675 2_675 95.24(8) ?
N2 Cu1 O2W 2_666 2_675 87.82(9) ?
N2 Cu1 O2W 1_564 2_675 92.18(9) ?
O2W Cu1 O2W . 2_675 180.0 ?
C10 O1 Cu1 . . 125.15(19) ?
H1WA O1W H1WB . . 104.1 ?
Cu1 O2W H2WA . . 91.1 ?
Cu1 O2W H2WB . . 128.4 ?
H2WA O2W H2WB . . 108.3 ?
C8 N1 C7 . . 118.3(2) ?
C13 N2 C14 . . 117.5(2) ?
C13 N2 Cu1 . 1_546 120.14(19) ?
C14 N2 Cu1 . 1_546 122.07(19) ?
C9 C1 C2 . . 119.3(3) ?
C9 C1 C10 . . 117.8(3) ?
C2 C1 C10 . . 122.9(2) ?
C3 C2 C1 . . 123.9(3) ?
C3 C2 C7 . . 119.2(3) ?
C1 C2 C7 . . 116.8(2) ?
C4 C3 C2 . . 120.3(3) ?
C4 C3 H3 . . 119.8 ?
C2 C3 H3 . . 119.8 ?
C3 C4 C5 . . 120.3(3) ?
C3 C4 H4 . . 119.8 ?
C5 C4 H4 . . 119.8 ?
C6 C5 C4 . . 121.3(3) ?
C6 C5 H5 . . 119.3 ?
C4 C5 H5 . . 119.3 ?
C5 C6 C7 . . 120.0(3) ?
C5 C6 H6 . . 120.0 ?
C7 C6 H6 . . 120.0 ?
N1 C7 C6 . . 118.3(2) ?
N1 C7 C2 . . 122.9(3) ?
C6 C7 C2 . . 118.8(2) ?
N1 C8 C9 . . 122.3(2) ?
N1 C8 C11 . . 117.8(2) ?
C9 C8 C11 . . 119.8(3) ?
C1 C9 C8 . . 120.3(3) ?
C1 C9 H9 . . 119.8 ?
C8 C9 H9 . . 119.8 ?
O2 C10 O1 . . 127.6(3) ?
O2 C10 C1 . . 117.9(2) ?
O1 C10 C1 . . 114.5(3) ?
C15 C11 C12 . . 116.9(3) ?
C15 C11 C8 . . 121.5(3) ?
C12 C11 C8 . . 121.6(3) ?
C13 C12 C11 . . 119.7(3) ?
C13 C12 H12 . . 120.2 ?
C11 C12 H12 . . 120.2 ?
N2 C13 C12 . . 123.0(3) ?
N2 C13 H13 . . 118.5 ?
C12 C13 H13 . . 118.5 ?
N2 C14 C15 . . 123.0(3) ?
N2 C14 H14 . . 118.5 ?
C15 C14 H14 . . 118.5 ?
C14 C15 C11 . . 119.8(3) ?
C14 C15 H15 . . 120.1 ?
C11 C15 H15 . . 120.1 ?

loop_
_geom_bond_atom_site_label_1
_geom_bond_atom_site_label_2
_geom_bond_site_symmetry_2
_geom_bond_distance
_geom_bond_publ_flag
Cu1 O1 . 1.994(2) ?
Cu1 O1 2_675 1.994(2) ?
Cu1 N2 2_666 2.017(2) ?
Cu1 N2 1_564 2.017(2) ?
Cu1 O2W . 2.368(2) ?
Cu1 O2W 2_675 2.368(2) ?
O1 C10 . 1.262(3) ?
O2 C10 . 1.235(3) ?
O1W H1WA . 0.8499 ?
O1W H1WB . 0.8500 ?
O2W H2WA . 0.8500 ?
O2W H2WB . 0.8500 ?
N1 C8 . 1.327(4) ?
N1 C7 . 1.362(3) ?
N2 C13 . 1.339(4) ?
N2 C14 . 1.344(4) ?
C1 C9 . 1.362(4) ?
C1 C2 . 1.416(4) ?
C1 C10 . 1.524(4) ?
C2 C3 . 1.413(4) ?
C2 C7 . 1.426(4) ?
C3 C4 . 1.367(4) ?
C3 H3 . 0.9500 ?
C4 C5 . 1.403(4) ?
C4 H4 . 0.9500 ?
C5 C6 . 1.359(4) ?
C5 H5 . 0.9500 ?
C6 C7 . 1.422(4) ?
C6 H6 . 0.9500 ?
C8 C9 . 1.410(4) ?
C8 C11 . 1.492(4) ?
C9 H9 . 0.9500 ?
C11 C15 . 1.397(4) ?
C11 C12 . 1.398(4) ?
C12 C13 . 1.376(4) ?
C12 H12 . 0.9500 ?
C13 H13 . 0.9500 ?
C14 C15 . 1.372(4) ?
C14 H14 . 0.9500 ?
C15 H15 . 0.9500 ?

loop_
_geom_torsion_atom_site_label_1
_geom_torsion_atom_site_label_2
_geom_torsion_atom_site_label_3
_geom_torsion_atom_site_label_4
_geom_torsion_site_symmetry_1
_geom_torsion_site_symmetry_2
_geom_torsion_site_symmetry_3
_geom_torsion_site_symmetry_4
_geom_torsion
_geom_torsion_publ_flag
C9 C1 C2 C3 . . . . -179.9(3) ?
C10 C1 C2 C3 . . . . 3.8(4) ?
C9 C1 C2 C7 . . . . 0.2(4) ?
C10 C1 C2 C7 . . . . -176.2(3) ?
C1 C2 C3 C4 . . . . -179.7(3) ?
C7 C2 C3 C4 . . . . 0.3(4) ?
C2 C3 C4 C5 . . . . -0.1(5) ?
C3 C4 C5 C6 . . . . -0.1(5) ?
C4 C5 C6 C7 . . . . 0.0(4) ?
C8 N1 C7 C6 . . . . -178.7(3) ?
C8 N1 C7 C2 . . . . 1.3(4) ?
C5 C6 C7 N1 . . . . -179.8(3) ?
C5 C6 C7 C2 . . . . 0.3(4) ?
C3 C2 C7 N1 . . . . 179.6(3) ?
C1 C2 C7 N1 . . . . -0.4(4) ?
C3 C2 C7 C6 . . . . -0.4(4) ?
C1 C2 C7 C6 . . . . 179.6(3) ?
C7 N1 C8 C9 . . . . -1.9(4) ?
C7 N1 C8 C11 . . . . 175.7(2) ?
C2 C1 C9 C8 . . . . -0.8(4) ?
C10 C1 C9 C8 . . . . 175.7(3) ?
N1 C8 C9 C1 . . . . 1.8(4) ?
C11 C8 C9 C1 . . . . -175.9(2) ?
Cu1 O1 C10 O2 . . . . -25.3(4) ?
Cu1 O1 C10 C1 . . . . 150.54(18) ?
C9 C1 C10 O2 . . . . 58.0(4) ?
C2 C1 C10 O2 . . . . -125.6(3) ?
C9 C1 C10 O1 . . . . -118.3(3) ?
C2 C1 C10 O1 . . . . 58.1(4) ?
N1 C8 C11 C15 . . . . -20.8(4) ?
C9 C8 C11 C15 . . . . 156.9(3) ?
N1 C8 C11 C12 . . . . 161.5(3) ?
C9 C8 C11 C12 . . . . -20.7(4) ?
C15 C11 C12 C13 . . . . -2.1(4) ?
C8 C11 C12 C13 . . . . 175.6(2) ?
C14 N2 C13 C12 . . . . 2.7(4) ?
Cu1 N2 C13 C12 1_546 . . . -171.7(2) ?
C11 C12 C13 N2 . . . . -0.1(4) ?
C13 N2 C14 C15 . . . . -3.0(4) ?
Cu1 N2 C14 C15 1_546 . . . 171.2(2) ?
N2 C14 C15 C11 . . . . 0.8(5) ?
C12 C11 C15 C14 . . . . 1.8(4) ?
C8 C11 C15 C14 . . . . -176.0(3) ?

_cod_database_fobs_code 2022101
